data_7032991
loop_
_publ_author_name
'Noh, Tae Hwan'
'Hong, Woosik'
'Lee, Haeri'
'Jung, Ok-Sang'

_publ_section_title
;
 Indistinguishability and distinguishability between amide and ester
 moieties in the construction and properties of M6L8 octahedral nanocages.
;
_journal_issue 2
_journal_name_full 'Dalton transactions (Cambridge, England : 2003)'
_journal_page_first 787
_journal_page_last 794
_journal_paper_doi 10.1039/c4dt02408g
_journal_volume 44
_journal_year 2015
_chemical_formula_sum 'C288 H192 N48 O24 Pd6'
_chemical_formula_weight 5347.30
_chemical_name_systematic
; 
 ? 
;
_space_group_IT_number 148
_symmetry_cell_setting rhombohedral
_symmetry_space_group_name_Hall '-R 3'
_symmetry_space_group_name_H-M 'R -3 :H'
_atom_sites_solution_hydrogens geom
_atom_sites_solution_primary direct
_atom_sites_solution_secondary difmap
_audit_creation_method SHELXL-97
_cell_angle_alpha 90.00
_cell_angle_beta 90.00
_cell_angle_gamma 120.00
_cell_formula_units_Z 3
_cell_length_a 45.1264(7)
_cell_length_b 45.1264(7)
_cell_length_c 27.6353(4)
_cell_measurement_reflns_used 9931
_cell_measurement_temperature 296(2)
_cell_measurement_theta_max 23.54
_cell_measurement_theta_min 2.39
_cell_volume 48736.7(13)
_computing_cell_refinement 'Bruker SAINT'
_computing_data_collection 'Bruker APEX2'
_computing_data_reduction 'Bruker SAINT'
_computing_molecular_graphics 'Bruker SHELXTL'
_computing_publication_material 'Bruker SHELXTL'
_computing_structure_refinement 'SHELXL-97 (Sheldrick, 2008)'
_computing_structure_solution 'SHELXS-97 (Sheldrick, 2008)'
_diffrn_ambient_temperature 296(2)
_diffrn_measured_fraction_theta_full 1.000
_diffrn_measured_fraction_theta_max 1.000
_diffrn_measurement_device_type 'Bruker Breeze CCD'
_diffrn_measurement_method '\f and \w scans'
_diffrn_radiation_monochromator graphite
_diffrn_radiation_source 'fine-focus sealed tube'
_diffrn_radiation_type MoK\a
_diffrn_radiation_wavelength 0.71073
_diffrn_reflns_av_R_equivalents 0.1219
_diffrn_reflns_av_unetI/netI 0.1272
_diffrn_reflns_limit_h_max 56
_diffrn_reflns_limit_h_min -56
_diffrn_reflns_limit_k_max 56
_diffrn_reflns_limit_k_min -56
_diffrn_reflns_limit_l_max 34
_diffrn_reflns_limit_l_min -34
_diffrn_reflns_number 268667
_diffrn_reflns_theta_full 26.49
_diffrn_reflns_theta_max 26.49
_diffrn_reflns_theta_min 0.90
_exptl_absorpt_coefficient_mu 0.193
_exptl_absorpt_correction_T_max 0.9480
_exptl_absorpt_correction_T_min 0.9374
_exptl_absorpt_correction_type multi-scan
_exptl_absorpt_process_details SADABS
_exptl_crystal_colour yellow
_exptl_crystal_density_diffrn 0.547
_exptl_crystal_density_method 'not measured'
_exptl_crystal_description block
_exptl_crystal_F_000 8172
_exptl_crystal_size_max 0.34
_exptl_crystal_size_mid 0.32
_exptl_crystal_size_min 0.28
_platon_squeeze_details
;
;
_refine_diff_density_max 0.512
_refine_diff_density_min -0.304
_refine_diff_density_rms 0.060
_refine_ls_extinction_method none
_refine_ls_goodness_of_fit_ref 1.036
_refine_ls_hydrogen_treatment constr
_refine_ls_matrix_type full
_refine_ls_number_parameters 874
_refine_ls_number_reflns 22462
_refine_ls_number_restraints 107
_refine_ls_restrained_S_all 1.079
_refine_ls_R_factor_all 0.1268
_refine_ls_R_factor_gt 0.0549
_refine_ls_shift/su_max 0.001
_refine_ls_shift/su_mean 0.000
_refine_ls_structure_factor_coef Fsqd
_refine_ls_weighting_details 'calc w=1/[\s^2^(Fo^2^)+(0.0468P)^2^+0.0000P] where P=(Fo^2^+2Fc^2^)/3'
_refine_ls_weighting_scheme calc
_refine_ls_wR_factor_gt 0.1279
_refine_ls_wR_factor_ref 0.1348
_reflns_number_gt 10256
_reflns_number_total 22462
_reflns_threshold_expression >2sigma(I)
_cod_data_source_file c4dt02408g1.cif
_cod_data_source_block 979458
_cod_depositor_comments
;
The following automatic conversions were performed:

'_symmetry_cell_setting' value 'Rhombohedral' changed to
'rhombohedral' according to
/usr/data/users/saulius/crontab/automatic-downloads/rss-feeds/RSC/lib/dictionaries/cif_core.dic
dictionary named 'cif_core.dic' version 2.4.2 from
2011-04-26.

'_exptl_absorpt_correction_type' value 'Multi-scan'
changed to 'multi-scan' according to
/usr/data/users/saulius/crontab/automatic-downloads/rss-feeds/RSC/lib/dictionaries/cif_core.dic
dictionary named 'cif_core.dic' version 2.4.2 from 2011-04-26.

Automatic conversion script
Id: cif_fix_values 2827 2014-09-09 07:05:25Z andrius 

 Adding full bibliography for 7032990--7032992.cif.
;
_cod_original_sg_symbol_H-M R-3
_cod_database_code 7032991

loop_
_symmetry_equiv_pos_as_xyz
'x, y, z'
'-y, x-y, z'
'-x+y, -x, z'
'x+2/3, y+1/3, z+1/3'
'-y+2/3, x-y+1/3, z+1/3'
'-x+y+2/3, -x+1/3, z+1/3'
'x+1/3, y+2/3, z+2/3'
'-y+1/3, x-y+2/3, z+2/3'
'-x+y+1/3, -x+2/3, z+2/3'
'-x, -y, -z'
'y, -x+y, -z'
'x-y, x, -z'
'-x+2/3, -y+1/3, -z+1/3'
'y+2/3, -x+y+1/3, -z+1/3'
'x-y+2/3, x+1/3, -z+1/3'
'-x+1/3, -y+2/3, -z+2/3'
'y+1/3, -x+y+2/3, -z+2/3'
'x-y+1/3, x+2/3, -z+2/3'

loop_
_atom_site_label
_atom_site_type_symbol
_atom_site_fract_x
_atom_site_fract_y
_atom_site_fract_z
_atom_site_U_iso_or_equiv
_atom_site_adp_type
_atom_site_occupancy
_atom_site_symmetry_multiplicity
_atom_site_calc_flag
_atom_site_refinement_flags
_atom_site_disorder_assembly
_atom_site_disorder_group
Pd1 Pd 0.258330(6) 0.129156(6) 0.741684(9) 0.05056(10) Uani 1 1 d . . .
O1 O 0.28590(13) 0.09937(13) 1.02716(16) 0.0785(15) Uani 0.50 1 d P A 1
O2 O 0.21036(12) 0.26152(13) 0.87656(18) 0.0815(15) Uani 0.50 1 d P . 1
O3 O 0.07709(11) 0.08230(12) 0.61029(19) 0.0780(15) Uani 0.50 1 d P B 1
O4 O 0.15228(12) -0.08031(11) 0.76039(17) 0.0784(15) Uani 0.50 1 d P C 1
O1' O 0.28579(13) 0.18645(13) 1.02726(16) 0.0797(15) Uani 0.50 1 d P D 2
O2' O 0.15233(12) 0.23241(13) 0.76056(17) 0.0807(15) Uani 0.50 1 d P . 2
O3' O 0.07711(11) -0.00493(12) 0.61027(19) 0.0799(15) Uani 0.50 1 d P E 2
O4' O 0.21082(12) -0.05124(12) 0.87644(18) 0.0825(16) Uani 0.50 1 d P F 2
N2 N 0.26001(7) 0.12990(8) 0.99071(10) 0.0734(8) Uani 1 1 d . . .
H2A H 0.2502 0.1417 0.9967 0.088 Uiso 0.50 1 calc PR G 1
H2B H 0.2507 0.1084 0.9970 0.088 Uiso 0.50 1 calc PR G 2
N4 N 0.17642(7) 0.21352(7) 0.82339(11) 0.0709(8) Uani 1 1 d . . .
H4A H 0.1568 0.2020 0.8095 0.085 Uiso 0.50 1 calc PR H 1
H4B H 0.1793 0.2131 0.8541 0.085 Uiso 0.50 1 calc PR H 2
N6 N 0.09287(7) 0.04632(8) 0.65654(10) 0.0726(8) Uani 1 1 d . . .
H6A H 0.0856 0.0260 0.6673 0.087 Uiso 0.50 1 calc PR I 1
H6B H 0.0857 0.0594 0.6675 0.087 Uiso 0.50 1 calc PR I 2
N8 N 0.17634(7) -0.03713(7) 0.82341(11) 0.0731(9) Uani 1 1 d . . .
H8C H 0.1788 -0.0339 0.8542 0.088 Uiso 0.50 1 calc PR J 1
H8D H 0.1567 -0.0453 0.8096 0.088 Uiso 0.50 1 calc PR J 2
N1 N 0.28512(13) 0.12044(12) 0.7935(2) 0.0496(14) Uani 0.50 1 d PD K 1
N3 N 0.27369(13) 0.17636(13) 0.77045(16) 0.0474(13) Uani 0.50 1 d PD K 1
N5 N 0.23261(13) 0.13841(14) 0.68821(19) 0.0477(14) Uani 0.50 1 d PD K 1
N7 N 0.24429(12) 0.08225(14) 0.7114(2) 0.0496(14) Uani 0.50 1 d PD K 1
N1' N 0.28505(14) 0.16443(13) 0.7939(2) 0.0505(14) Uani 0.50 1 d PD K 2
N3' N 0.24395(12) 0.16150(14) 0.71172(18) 0.0498(14) Uani 0.50 1 d PD K 2
N5' N 0.23269(13) 0.09417(12) 0.68873(19) 0.0490(14) Uani 0.50 1 d PD K 2
N7' N 0.27358(13) 0.09705(14) 0.77036(16) 0.0489(14) Uani 0.50 1 d PD K 2
C1 C 0.30983(10) 0.11368(9) 0.77270(13) 0.0891(13) Uani 1 1 d D . .
H1A H 0.3120 0.1108 0.7398 0.107 Uiso 0.50 1 calc PR K 1
H1B H 0.3247 0.1366 0.7656 0.107 Uiso 0.50 1 calc PR K 2
C7 C 0.24696(9) 0.12336(10) 0.90721(14) 0.0687(11) Uani 1 1 d D . .
H7A H 0.2260 0.1203 0.9174 0.082 Uiso 0.50 1 calc PR L 1
H7B H 0.2261 0.1052 0.9172 0.082 Uiso 0.50 1 calc PR L 2
C8 C 0.25284(8) 0.12644(8) 0.85996(12) 0.0493(8) Uani 1 1 d D K .
H8A H 0.2395 0.1309 0.8388 0.059 Uiso 0.50 1 calc PR M 1
H8B H 0.2394 0.1088 0.8386 0.059 Uiso 0.50 1 calc PR M 2
C2 C 0.33251(18) 0.1117(2) 0.8125(3) 0.076(2) Uani 0.50 1 d PD K 1
H2 H 0.3501 0.1079 0.8031 0.091 Uiso 0.50 1 calc PR K 1
C3 C 0.32856(18) 0.11527(18) 0.8614(3) 0.075(2) Uani 0.50 1 d PD K 1
H3 H 0.3440 0.1150 0.8835 0.090 Uiso 0.50 1 calc PR K 1
C4 C 0.30141(17) 0.11924(16) 0.8777(2) 0.0570(18) Uani 0.50 1 d PD K 1
C5 C 0.29517(18) 0.12086(15) 0.9267(2) 0.0610(19) Uani 0.50 1 d PD K 1
H5 H 0.3097 0.1197 0.9496 0.073 Uiso 0.50 1 calc PR K 1
C6 C 0.2682(3) 0.1242(3) 0.9418(4) 0.066(3) Uani 0.50 1 d PD K 1
C9 C 0.27961(17) 0.12279(15) 0.8438(2) 0.0541(17) Uani 0.50 1 d PD K 1
C10 C 0.26985(17) 0.11383(18) 1.0287(3) 0.0587(19) Uani 0.50 1 d P A 1
C2' C 0.33180(19) 0.2202(2) 0.8112(3) 0.073(2) Uani 0.50 1 d PD K 2
H2' H 0.3491 0.2416 0.8012 0.087 Uiso 0.50 1 calc PR K 2
C3' C 0.32899(17) 0.21372(17) 0.8611(3) 0.077(2) Uani 0.50 1 d PD K 2
H3' H 0.3447 0.2296 0.8827 0.093 Uiso 0.50 1 calc PR K 2
C4' C 0.30105(16) 0.18180(17) 0.8777(2) 0.0541(17) Uani 0.50 1 d PD K 2
C5' C 0.29562(19) 0.17448(19) 0.9259(3) 0.067(2) Uani 0.50 1 d PD K 2
H5' H 0.3104 0.1901 0.9487 0.081 Uiso 0.50 1 calc PR K 2
C6' C 0.2674(3) 0.1431(2) 0.9412(4) 0.062(3) Uani 0.50 1 d PD K 2
C9' C 0.28000(17) 0.15722(17) 0.8440(2) 0.0531(17) Uani 0.50 1 d PD K 2
C10' C 0.26956(18) 0.1558(2) 1.0290(3) 0.063(2) Uani 0.50 1 d P D 2
C13 C 0.30987(10) 0.19624(11) 0.77273(13) 0.0876(12) Uani 1 1 d D . .
H13A H 0.3249 0.1883 0.7656 0.105 Uiso 0.50 1 calc PR K 1
H13B H 0.3120 0.2012 0.7398 0.105 Uiso 0.50 1 calc PR K 2
C19 C 0.19561(9) 0.17496(10) 0.80431(14) 0.0710(11) Uani 1 1 d D . .
H19A H 0.1733 0.1581 0.8114 0.085 Uiso 0.50 1 calc PR N 1
H19B H 0.1832 0.1633 0.8316 0.085 Uiso 0.50 1 calc PR N 2
C20 C 0.21550(8) 0.16410(8) 0.78452(11) 0.0504(8) Uani 1 1 d D K .
H20A H 0.2063 0.1422 0.7716 0.061 Uiso 0.50 1 calc PR O 1
H20B H 0.2213 0.1498 0.8012 0.061 Uiso 0.50 1 calc PR O 2
C14 C 0.3205(2) 0.2327(2) 0.7887(3) 0.075(2) Uani 0.50 1 d PD K 1
H14 H 0.3438 0.2483 0.7913 0.090 Uiso 0.50 1 calc PR K 1
C15 C 0.29831(19) 0.24420(18) 0.7994(3) 0.080(2) Uani 0.50 1 d PD K 1
H15 H 0.3066 0.2672 0.8061 0.097 Uiso 0.50 1 calc PR K 1
C16 C 0.26270(16) 0.22076(17) 0.8003(2) 0.0546(18) Uani 0.50 1 d PD K 1
C17 C 0.23938(19) 0.23056(17) 0.8138(2) 0.0645(19) Uani 0.50 1 d PD K 1
H17 H 0.2472 0.2532 0.8222 0.077 Uiso 0.50 1 calc PR K 1
C18 C 0.2039(2) 0.2070(3) 0.8151(4) 0.061(3) Uani 0.50 1 d PD K 1
C21 C 0.25029(16) 0.18690(17) 0.7841(2) 0.0522(17) Uani 0.50 1 d PD K 1
C22 C 0.18420(19) 0.24110(18) 0.8572(3) 0.0611(19) Uani 0.50 1 d P . 1
C14' C 0.2477(2) 0.1959(2) 0.6434(3) 0.075(2) Uani 0.50 1 d PD K 2
H14' H 0.2538 0.2027 0.6115 0.090 Uiso 0.50 1 calc PR K 2
C15' C 0.2330(2) 0.21139(18) 0.6693(3) 0.080(2) Uani 0.50 1 d PD K 2
H15' H 0.2314 0.2294 0.6559 0.097 Uiso 0.50 1 calc PR K 2
C16' C 0.22051(16) 0.19957(17) 0.7162(2) 0.0564(18) Uani 0.50 1 d PD K 2
C17' C 0.20363(17) 0.21257(16) 0.7431(3) 0.0618(19) Uani 0.50 1 d PD K 2
H17' H 0.2003 0.2296 0.7298 0.074 Uiso 0.50 1 calc PR K 2
C18' C 0.1917(3) 0.2010(3) 0.7888(3) 0.066(3) Uani 0.50 1 d PD K 2
C21' C 0.22686(16) 0.17504(17) 0.7385(2) 0.0549(17) Uani 0.50 1 d PD K 2
C22' C 0.15579(18) 0.22685(17) 0.8021(3) 0.0613(19) Uani 0.50 1 d P . 2
C25 C 0.25471(9) 0.16871(10) 0.66253(14) 0.0872(12) Uani 1 1 d D . .
H25A H 0.2773 0.1839 0.6708 0.105 Uiso 0.50 1 calc PR K 1
H25B H 0.2645 0.1582 0.6450 0.105 Uiso 0.50 1 calc PR K 2
C31 C 0.14426(9) 0.07210(10) 0.70147(13) 0.0694(10) Uani 1 1 d D . .
H31A H 0.1306 0.0576 0.7260 0.083 Uiso 0.50 1 calc PR P 1
H31B H 0.1307 0.0730 0.7261 0.083 Uiso 0.50 1 calc PR P 2
C32 C 0.17777(9) 0.08887(8) 0.70943(12) 0.0516(8) Uani 1 1 d D K .
H32A H 0.1875 0.0828 0.7344 0.062 Uiso 0.50 1 calc PR Q 1
H32B H 0.1874 0.1047 0.7344 0.062 Uiso 0.50 1 calc PR Q 2
C26 C 0.2363(2) 0.1729(2) 0.6197(3) 0.074(2) Uani 0.50 1 d PD K 1
H26 H 0.2486 0.1919 0.6000 0.089 Uiso 0.50 1 calc PR K 1
C27 C 0.2023(2) 0.15062(19) 0.6075(3) 0.083(2) Uani 0.50 1 d PD K 1
H27 H 0.1930 0.1538 0.5793 0.100 Uiso 0.50 1 calc PR K 1
C28 C 0.18199(16) 0.12251(17) 0.6393(2) 0.0560(18) Uani 0.50 1 d PD K 1
C29 C 0.14745(18) 0.10065(18) 0.6306(2) 0.0639(19) Uani 0.50 1 d PD K 1
H29 H 0.1372 0.1040 0.6035 0.077 Uiso 0.50 1 calc PR K 1
C30 C 0.1281(2) 0.0738(2) 0.6621(4) 0.063(3) Uani 0.50 1 d PD K 1
C33 C 0.19755(17) 0.11597(17) 0.6786(2) 0.0528(17) Uani 0.50 1 d PD K 1
C34 C 0.07081(18) 0.0566(2) 0.6307(3) 0.065(2) Uani 0.50 1 d P B 1
C26' C 0.2360(2) 0.0637(2) 0.6192(3) 0.073(2) Uani 0.50 1 d PD K 2
H26' H 0.2482 0.0571 0.5991 0.088 Uiso 0.50 1 calc PR K 2
C27' C 0.2023(2) 0.05231(19) 0.6075(2) 0.079(2) Uani 0.50 1 d PD K 2
H27' H 0.1931 0.0400 0.5792 0.095 Uiso 0.50 1 calc PR K 2
C28' C 0.18200(16) 0.05940(17) 0.6388(2) 0.0570(18) Uani 0.50 1 d PD K 2
C29' C 0.14769(19) 0.04716(16) 0.6308(2) 0.065(2) Uani 0.50 1 d PD K 2
H29' H 0.1374 0.0338 0.6036 0.078 Uiso 0.50 1 calc PR K 2
C30' C 0.1279(2) 0.0542(2) 0.6625(4) 0.058(2) Uani 0.50 1 d PD K 2
C33' C 0.19773(18) 0.08168(16) 0.6790(2) 0.0526(17) Uani 0.50 1 d PD K 2
C34' C 0.07063(18) 0.0148(2) 0.6309(2) 0.063(2) Uani 0.50 1 d P E 2
C37 C 0.25484(9) 0.08618(10) 0.66267(14) 0.0862(12) Uani 1 1 d D . .
H37A H 0.2645 0.1066 0.6453 0.103 Uiso 0.50 1 calc PR K 1
H37B H 0.2775 0.0935 0.6708 0.103 Uiso 0.50 1 calc PR K 2
C43 C 0.19557(9) 0.02048(10) 0.80428(14) 0.0682(10) Uani 1 1 d D . .
H43A H 0.1834 0.0198 0.8319 0.082 Uiso 0.50 1 calc PR R 1
H43B H 0.1731 0.0146 0.8114 0.082 Uiso 0.50 1 calc PR R 2
C44 C 0.21532(8) 0.05139(8) 0.78451(11) 0.0513(8) Uani 1 1 d D K .
H44A H 0.2206 0.0714 0.8010 0.062 Uiso 0.50 1 calc PR S 1
H44B H 0.2062 0.0642 0.7716 0.062 Uiso 0.50 1 calc PR S 2
C38 C 0.24796(19) 0.0521(2) 0.6431(3) 0.079(2) Uani 0.50 1 d PD K 1
H38 H 0.2542 0.0516 0.6112 0.094 Uiso 0.50 1 calc PR K 1
C39 C 0.2330(2) 0.0214(2) 0.6687(3) 0.078(2) Uani 0.50 1 d PD K 1
H39 H 0.2314 0.0018 0.6550 0.093 Uiso 0.50 1 calc PR K 1
C40 C 0.22038(15) 0.02048(18) 0.7161(2) 0.0561(18) Uani 0.50 1 d PD K 1
C41 C 0.20350(17) -0.00921(18) 0.7426(3) 0.0648(19) Uani 0.50 1 d PD K 1
H41 H 0.2002 -0.0296 0.7293 0.078 Uiso 0.50 1 calc PR K 1
C42 C 0.1913(3) -0.0094(3) 0.7888(3) 0.066(3) Uani 0.50 1 d PD K 1
C45 C 0.22739(16) 0.05192(18) 0.7384(2) 0.0537(17) Uani 0.50 1 d PD K 1
C46 C 0.15655(19) -0.07117(19) 0.8014(3) 0.065(2) Uani 0.50 1 d P C 1
C38' C 0.3207(2) 0.0880(2) 0.7887(3) 0.076(2) Uani 0.50 1 d PD K 2
H38' H 0.3440 0.0958 0.7911 0.091 Uiso 0.50 1 calc PR K 2
C39' C 0.2982(2) 0.0539(2) 0.7998(3) 0.081(2) Uani 0.50 1 d PD K 2
H39' H 0.3065 0.0392 0.8068 0.097 Uiso 0.50 1 calc PR K 2
C40' C 0.26280(17) 0.04185(17) 0.8004(2) 0.0566(18) Uani 0.50 1 d PD K 2
C41' C 0.2394(2) 0.00904(19) 0.8141(2) 0.066(2) Uani 0.50 1 d PD K 2
H41' H 0.2472 -0.0058 0.8232 0.080 Uiso 0.50 1 calc PR K 2
C42' C 0.2045(2) -0.0026(2) 0.8148(3) 0.057(2) Uani 0.50 1 d PD K 2
C45' C 0.25006(17) 0.06308(17) 0.7845(2) 0.0512(17) Uani 0.50 1 d PD K 2
C46' C 0.18440(19) -0.05670(18) 0.8576(3) 0.064(2) Uani 0.50 1 d P F 2
C11 C 0.25453(10) 0.11258(18) 1.08240(19) 0.0932(14) Uani 1 1 d DU . .
H11 H 0.2610 0.1055 1.0547 0.112 Uiso 0.50 1 calc PR K 2
C12 C 0.25477(10) 0.14192(15) 1.08264(19) 0.0916(15) Uani 1 1 d DU D .
H12 H 0.2618 0.1557 1.0552 0.110 Uiso 0.50 1 calc PR T 1
C23 C 0.24503(12) 0.09290(11) 1.1221(3) 0.0900(14) Uani 1 1 d DU K .
H23 H 0.2454 0.0725 1.1218 0.108 Uiso 0.50 1 calc PR U 2
C24 C 0.23505(11) 0.10202(15) 1.16167(19) 0.0945(15) Uani 1 1 d DU . .
H24 H 0.2282 0.0881 1.1890 0.113 Uiso 0.50 1 calc PR K 1
C35 C 0.02967(15) 0.02957(15) 0.63256(14) 0.0909(14) Uani 1 1 d U . .
H35 H 0.0502 0.0502 0.6317 0.109 Uiso 0.50 1 calc PR K 2
C36 C 0.02984(15) 0.0004(2) 0.63316(14) 0.0922(14) Uani 1 1 d U . .
H36 H 0.0505 0.0005 0.6340 0.111 Uiso 0.50 1 calc PR V 1
C47 C 0.23496(10) 0.13248(17) 1.16155(19) 0.0934(14) Uani 1 1 d DU . .
H47 H 0.2279 0.1393 1.1889 0.112 Uiso 0.50 1 calc PR W 2
C48 C 0.24489(12) 0.15202(11) 1.1225(3) 0.0910(14) Uani 1 1 d DU . .
H48 H 0.2451 0.1727 1.1225 0.109 Uiso 0.50 1 calc PR K 1

loop_
_atom_site_aniso_label
_atom_site_aniso_U_11
_atom_site_aniso_U_22
_atom_site_aniso_U_33
_atom_site_aniso_U_23
_atom_site_aniso_U_13
_atom_site_aniso_U_12
Pd1 0.04669(17) 0.05357(18) 0.04932(16) 0.00333(13) 0.00661(13) 0.02348(14)
O1 0.105(4) 0.106(4) 0.057(3) 0.016(3) 0.017(3) 0.077(4)
O2 0.054(3) 0.088(4) 0.101(4) -0.039(3) -0.005(3) 0.035(3)
O3 0.051(3) 0.064(3) 0.108(4) 0.029(3) -0.001(3) 0.020(3)
O4 0.094(4) 0.055(3) 0.049(3) 0.006(3) 0.009(3) 0.009(3)
O1' 0.106(4) 0.055(3) 0.059(3) 0.006(3) 0.023(3) 0.026(3)
O2' 0.098(4) 0.127(4) 0.051(3) 0.000(3) 0.002(3) 0.081(4)
O3' 0.048(3) 0.070(3) 0.115(4) -0.029(3) -0.003(3) 0.024(3)
O4' 0.052(3) 0.074(3) 0.103(4) 0.037(3) 0.003(3) 0.018(3)
N2 0.076(2) 0.095(2) 0.0444(18) 0.007(2) 0.0095(17) 0.0395(19)
N4 0.072(2) 0.073(2) 0.082(2) 0.0014(18) 0.0185(18) 0.0475(19)
N6 0.0444(19) 0.088(2) 0.071(2) -0.0036(19) -0.0053(16) 0.0219(19)
N8 0.075(2) 0.055(2) 0.083(2) 0.0203(19) 0.0162(18) 0.0271(19)
N1 0.051(4) 0.046(4) 0.052(4) -0.001(3) 0.006(3) 0.024(3)
N3 0.045(4) 0.054(4) 0.040(3) 0.000(3) 0.001(3) 0.023(3)
N5 0.039(4) 0.048(4) 0.055(4) -0.007(3) 0.001(3) 0.021(3)
N7 0.043(3) 0.059(4) 0.051(4) 0.005(3) 0.004(3) 0.029(3)
N1' 0.063(4) 0.055(4) 0.045(4) 0.011(3) 0.011(3) 0.037(3)
N3' 0.049(4) 0.060(4) 0.036(3) -0.007(3) 0.002(3) 0.024(3)
N5' 0.041(4) 0.051(4) 0.064(4) 0.004(3) 0.008(3) 0.029(3)
N7' 0.041(4) 0.048(4) 0.044(3) -0.009(3) 0.001(3) 0.012(3)
C1 0.071(3) 0.111(3) 0.087(3) 0.036(3) 0.031(3) 0.047(3)
C7 0.047(2) 0.087(3) 0.055(3) 0.004(2) 0.009(2) 0.020(2)
C8 0.050(2) 0.050(2) 0.050(2) 0.0033(18) 0.0059(17) 0.0267(19)
C2 0.060(6) 0.105(7) 0.072(6) -0.005(5) -0.003(5) 0.048(6)
C3 0.061(5) 0.096(6) 0.077(6) -0.012(5) -0.020(4) 0.047(5)
C4 0.060(5) 0.072(5) 0.041(4) 0.006(4) 0.016(4) 0.034(4)
C5 0.062(5) 0.063(5) 0.056(5) 0.001(4) -0.012(4) 0.030(4)
C6 0.064(6) 0.100(9) 0.058(6) 0.019(6) 0.017(4) 0.060(7)
C9 0.059(5) 0.048(4) 0.055(5) 0.006(3) -0.003(4) 0.026(4)
C10 0.055(5) 0.067(5) 0.058(5) -0.003(4) -0.010(4) 0.033(4)
C2' 0.062(6) 0.067(6) 0.067(6) 0.008(5) 0.010(5) 0.016(4)
C3' 0.050(5) 0.053(5) 0.101(7) 0.002(5) -0.011(4) 0.006(4)
C4' 0.051(4) 0.067(5) 0.037(4) 0.004(4) 0.015(3) 0.024(4)
C5' 0.070(5) 0.079(6) 0.064(5) -0.018(4) -0.025(4) 0.045(5)
C6' 0.055(6) 0.056(7) 0.064(7) 0.002(6) 0.017(4) 0.019(6)
C9' 0.056(5) 0.054(5) 0.053(5) 0.006(4) 0.003(4) 0.030(4)
C10' 0.061(5) 0.055(5) 0.063(5) -0.001(4) -0.004(4) 0.021(4)
C13 0.069(3) 0.089(3) 0.081(3) -0.003(3) 0.026(3) 0.022(3)
C19 0.065(3) 0.063(3) 0.084(3) 0.013(2) 0.031(2) 0.030(2)
C20 0.050(2) 0.054(2) 0.047(2) 0.0028(17) 0.0071(17) 0.025(2)
C14 0.047(5) 0.053(5) 0.121(8) 0.002(5) 0.012(5) 0.022(4)
C15 0.061(5) 0.047(5) 0.114(7) 0.003(4) -0.009(5) 0.013(4)
C16 0.042(4) 0.062(5) 0.063(5) 0.002(4) 0.018(3) 0.028(4)
C17 0.079(6) 0.052(5) 0.068(5) -0.001(4) -0.008(4) 0.036(5)
C18 0.043(6) 0.061(6) 0.069(7) -0.001(6) 0.010(5) 0.019(5)
C21 0.042(4) 0.055(5) 0.050(4) -0.013(3) -0.002(3) 0.018(4)
C22 0.056(5) 0.050(5) 0.066(5) -0.001(4) -0.005(4) 0.018(4)
C14' 0.100(7) 0.075(6) 0.055(6) 0.012(5) 0.022(5) 0.047(6)
C15' 0.112(7) 0.058(5) 0.064(5) 0.019(4) 0.007(5) 0.036(5)
C16' 0.053(4) 0.066(5) 0.056(5) 0.007(4) 0.019(4) 0.034(4)
C17' 0.072(5) 0.049(4) 0.071(5) 0.003(4) -0.010(4) 0.035(4)
C18' 0.085(8) 0.085(8) 0.044(6) 0.019(6) 0.015(5) 0.054(7)
C21' 0.057(4) 0.057(5) 0.055(5) 0.006(4) 0.006(4) 0.032(4)
C22' 0.076(5) 0.056(5) 0.051(5) 0.002(4) -0.001(4) 0.032(4)
C25 0.066(3) 0.110(4) 0.090(3) 0.029(3) 0.027(2) 0.047(3)
C31 0.050(3) 0.091(3) 0.053(2) 0.007(2) 0.010(2) 0.024(2)
C32 0.050(2) 0.050(2) 0.052(2) 0.0036(18) 0.0040(18) 0.0226(19)
C26 0.068(6) 0.077(6) 0.055(6) 0.022(4) -0.003(5) 0.020(6)
C27 0.098(7) 0.079(6) 0.053(5) 0.014(4) -0.012(5) 0.030(5)
C28 0.037(4) 0.057(5) 0.063(5) 0.012(4) 0.010(4) 0.015(4)
C29 0.067(5) 0.075(5) 0.056(5) -0.007(4) -0.009(4) 0.040(5)
C30 0.061(6) 0.056(6) 0.064(6) 0.027(6) 0.017(5) 0.023(6)
C33 0.052(5) 0.059(5) 0.051(4) 0.002(4) 0.000(4) 0.030(4)
C34 0.067(5) 0.064(5) 0.059(5) 0.002(4) 0.002(4) 0.028(5)
C26' 0.065(6) 0.112(7) 0.052(6) -0.018(5) 0.006(4) 0.051(5)
C27' 0.100(7) 0.106(6) 0.047(5) -0.015(4) -0.003(5) 0.063(6)
C28' 0.031(4) 0.066(5) 0.061(5) 0.002(4) 0.013(4) 0.015(4)
C29' 0.078(6) 0.060(5) 0.048(4) -0.005(4) -0.008(4) 0.028(4)
C30' 0.052(5) 0.063(6) 0.060(6) -0.017(5) 0.007(4) 0.029(6)
C33' 0.064(5) 0.053(4) 0.046(4) 0.004(4) 0.001(4) 0.033(4)
C34' 0.068(5) 0.071(5) 0.057(5) -0.010(4) 0.002(4) 0.041(5)
C37 0.067(3) 0.087(3) 0.086(3) -0.003(3) 0.029(2) 0.025(2)
C43 0.064(3) 0.063(3) 0.078(3) 0.014(2) 0.031(2) 0.032(2)
C44 0.048(2) 0.054(2) 0.048(2) 0.0028(18) 0.0029(17) 0.0228(19)
C38 0.091(7) 0.085(7) 0.060(6) 0.011(5) 0.023(5) 0.045(6)
C39 0.113(7) 0.086(6) 0.066(5) -0.017(5) 0.002(5) 0.072(6)
C40 0.049(4) 0.053(5) 0.054(5) 0.007(4) 0.016(4) 0.016(4)
C41 0.076(5) 0.057(5) 0.068(5) -0.002(4) -0.001(4) 0.038(4)
C42 0.079(7) 0.065(6) 0.041(6) -0.012(5) 0.010(5) 0.024(6)
C45 0.047(4) 0.062(5) 0.051(5) -0.003(4) -0.005(4) 0.026(4)
C46 0.076(5) 0.061(5) 0.061(5) 0.001(4) 0.001(4) 0.038(5)
C38' 0.050(5) 0.064(6) 0.110(8) 0.006(5) 0.007(5) 0.027(5)
C39' 0.067(6) 0.084(6) 0.106(7) -0.016(5) -0.010(5) 0.049(5)
C40' 0.048(5) 0.050(5) 0.061(5) 0.014(4) 0.013(4) 0.017(4)
C41' 0.079(6) 0.074(5) 0.062(5) -0.004(4) -0.003(4) 0.050(5)
C42' 0.045(6) 0.060(6) 0.066(7) 0.007(5) 0.008(5) 0.027(5)
C45' 0.051(5) 0.062(5) 0.047(4) -0.003(4) -0.001(3) 0.034(4)
C46' 0.051(5) 0.070(5) 0.072(5) 0.002(4) 0.009(4) 0.030(4)
C11 0.073(3) 0.127(4) 0.074(3) -0.035(3) 0.001(2) 0.046(3)
C12 0.072(3) 0.100(4) 0.071(3) 0.038(3) -0.007(2) 0.019(3)
C23 0.083(3) 0.062(3) 0.133(4) -0.015(3) -0.026(3) 0.042(2)
C24 0.073(3) 0.101(4) 0.075(3) 0.038(3) -0.010(2) 0.018(3)
C35 0.076(4) 0.076(4) 0.064(3) 0.000(3) 0.001(3) -0.004(3)
C36 0.075(4) 0.147(4) 0.075(3) -0.003(4) -0.007(3) 0.071(4)
C47 0.070(3) 0.133(4) 0.077(3) -0.039(3) 0.001(2) 0.051(3)
C48 0.087(3) 0.065(3) 0.137(4) -0.011(3) -0.022(3) 0.050(3)

loop_
_atom_type_symbol
_atom_type_description
_atom_type_scat_dispersion_real
_atom_type_scat_dispersion_imag
_atom_type_scat_source
C C 0.0033 0.0016 'International Tables Vol C Tables 4.2.6.8 and 6.1.1.4'
H H 0.0000 0.0000 'International Tables Vol C Tables 4.2.6.8 and 6.1.1.4'
N N 0.0061 0.0033 'International Tables Vol C Tables 4.2.6.8 and 6.1.1.4'
O O 0.0106 0.0060 'International Tables Vol C Tables 4.2.6.8 and 6.1.1.4'
Pd Pd -0.9988 1.0072 'International Tables Vol C Tables 4.2.6.8 and 6.1.1.4'

loop_
_geom_angle_atom_site_label_1
_geom_angle_atom_site_label_2
_geom_angle_atom_site_label_3
_geom_angle
_geom_angle_site_symmetry_1
_geom_angle_site_symmetry_3
N1 Pd1 N5' 121.2(2) . .
N1 Pd1 N1' 58.4(2) . .
N5' Pd1 N1' 178.7(2) . .
N1 Pd1 N3 90.2(2) . .
N5' Pd1 N3 148.5(2) . .
N1' Pd1 N3 31.79(15) . .
N1 Pd1 N3' 148.6(2) . .
N5' Pd1 N3' 90.1(2) . .
N1' Pd1 N3' 90.2(2) . .
N3 Pd1 N3' 58.4(2) . .
N1 Pd1 N5 178.3(2) . .
N5' Pd1 N5 58.6(2) . .
N1' Pd1 N5 121.8(2) . .
N3 Pd1 N5 90.0(2) . .
N3' Pd1 N5 31.53(15) . .
N1 Pd1 N7' 31.70(15) . .
N5' Pd1 N7' 89.5(2) . .
N1' Pd1 N7' 90.1(2) . .
N3 Pd1 N7' 121.9(2) . .
N3' Pd1 N7' 178.6(2) . .
N5 Pd1 N7' 148.1(2) . .
N1 Pd1 N7 89.7(2) . .
N5' Pd1 N7 31.51(15) . .
N1' Pd1 N7 148.1(2) . .
N3 Pd1 N7 178.2(2) . .
N3' Pd1 N7 121.6(2) . .
N5 Pd1 N7 90.1(2) . .
N7' Pd1 N7 58.0(2) . .
C6 N2 C6' 34.9(3) . .
C6 N2 C10 114.1(5) . .
C6' N2 C10 143.9(6) . .
C6 N2 C10' 143.9(6) . .
C6' N2 C10' 115.5(5) . .
C10 N2 C10' 80.7(4) . .
C6 N2 H2A 122.9 . .
C6' N2 H2A 90.7 . .
C10 N2 H2A 122.9 . .
C10' N2 H2A 53.6 . .
C6 N2 H2B 90.7 . .
C6' N2 H2B 122.2 . .
C10 N2 H2B 52.8 . .
C10' N2 H2B 122.2 . .
H2A N2 H2B 123.0 . .
C18 N4 C18' 35.1(4) . .
C18 N4 C22 114.7(5) . .
C18' N4 C22 143.2(6) . .
C18 N4 C22' 144.9(6) . .
C18' N4 C22' 114.9(5) . .
C22 N4 C22' 80.6(4) . .
C18 N4 H4A 122.7 . .
C18' N4 H4A 90.9 . .
C22 N4 H4A 122.7 . .
C22' N4 H4A 52.7 . .
C18 N4 H4B 90.0 . .
C18' N4 H4B 122.5 . .
C22 N4 H4B 53.7 . .
C22' N4 H4B 122.5 . .
H4A N4 H4B 123.3 . .
C30' N6 C34' 115.6(5) . .
C30' N6 C30 35.3(3) . .
C34' N6 C30 144.3(6) . .
C30' N6 C34 143.5(6) . .
C34' N6 C34 80.0(4) . .
C30 N6 C34 113.8(5) . .
C30' N6 H6A 90.6 . .
C34' N6 H6A 54.2 . .
C30 N6 H6A 123.1 . .
C34 N6 H6A 123.1 . .
C30' N6 H6B 122.2 . .
C34' N6 H6B 122.2 . .
C30 N6 H6B 90.2 . .
C34 N6 H6B 53.7 . .
H6A N6 H6B 122.6 . .
C42 N8 C42' 35.5(3) . .
C42 N8 C46' 143.3(6) . .
C42' N8 C46' 113.9(5) . .
C42 N8 C46 114.0(5) . .
C42' N8 C46 143.2(5) . .
C46' N8 C46 80.8(4) . .
C42 N8 H8C 123.0 . .
C42' N8 H8C 90.7 . .
C46' N8 H8C 53.9 . .
C46 N8 H8C 123.0 . .
C42 N8 H8D 90.7 . .
C42' N8 H8D 123.0 . .
C46' N8 H8D 123.0 . .
C46 N8 H8D 54.0 . .
H8C N8 H8D 122.0 . .
C1 N1 C9 126.7(5) . .
C1 N1 Pd1 111.3(4) . .
C9 N1 Pd1 121.9(4) . .
C21 N3 C13 126.5(5) . .
C21 N3 Pd1 122.4(4) . .
C13 N3 Pd1 111.1(4) . .
C33 N5 C25 126.4(5) . .
C33 N5 Pd1 122.4(4) . .
C25 N5 Pd1 111.2(3) . .
C45 N7 C37 128.0(5) . .
C45 N7 Pd1 121.6(4) . .
C37 N7 Pd1 110.4(4) . .
C9' N1' C13 125.9(5) . .
C9' N1' Pd1 123.3(4) . .
C13 N1' Pd1 110.8(3) . .
C21' N3' C25 126.8(5) . .
C21' N3' Pd1 122.3(4) . .
C25 N3' Pd1 110.8(3) . .
C33' N5' C37 126.3(5) . .
C33' N5' Pd1 122.3(4) . .
C37 N5' Pd1 111.3(3) . .
C45' N7' C1 127.0(5) . .
C45' N7' Pd1 122.5(4) . .
C1 N7' Pd1 110.5(4) . .
N1 C1 N7' 46.3(3) . .
N1 C1 C38' 129.1(4) . .
N7' C1 C38' 109.5(4) . .
N1 C1 C2 109.9(4) . .
N7' C1 C2 128.9(4) . .
C38' C1 C2 43.5(3) . .
N1 C1 H1A 125.0 . .
N7' C1 H1A 93.2 . .
C38' C1 H1A 94.7 . .
C2 C1 H1A 125.0 . .
N1 C1 H1B 93.0 . .
N7' C1 H1B 125.3 . .
C38' C1 H1B 125.3 . .
C2 C1 H1B 94.8 . .
H1A C1 H1B 83.1 . .
C6' C7 C8 126.9(5) . .
C6' C7 C6 38.5(4) . .
C8 C7 C6 126.6(5) . .
C6' C7 H7A 101.7 . .
C8 C7 H7A 116.7 . .
C6 C7 H7A 116.7 . .
C6' C7 H7B 116.5 . .
C8 C7 H7B 116.5 . .
C6 C7 H7B 102.0 . .
H7A C7 H7B 43.2 . .
C7 C8 C9 116.7(4) . .
C7 C8 C9' 116.6(4) . .
C9 C8 C9' 68.1(4) . .
C7 C8 H8A 121.6 . .
C9 C8 H8A 121.6 . .
C9' C8 H8A 85.9 . .
C7 C8 H8B 121.7 . .
C9 C8 H8B 85.8 . .
C9' C8 H8B 121.7 . .
H8A C8 H8B 64.5 . .
C3 C2 C1 124.4(6) . .
C3 C2 H2 117.8 . .
C1 C2 H2 117.8 . .
C2 C3 C4 120.1(7) . .
C2 C3 H3 120.0 . .
C4 C3 H3 120.0 . .
C5 C4 C3 122.1(7) . .
C5 C4 C9 117.7(6) . .
C3 C4 C9 120.2(6) . .
C6 C5 C4 121.2(7) . .
C6 C5 H5 119.4 . .
C4 C5 H5 119.4 . .
C7 C6 C5 116.3(8) . .
C7 C6 N2 115.1(7) . .
C5 C6 N2 128.5(8) . .
C8 C9 C4 119.9(6) . .
C8 C9 N1 121.5(5) . .
C4 C9 N1 118.5(6) . .
O1 C10 N2 131.5(6) . .
O1 C10 C11 112.1(6) . .
N2 C10 C11 116.2(5) . .
C3' C2' C13 126.4(7) . .
C3' C2' H2' 116.8 . .
C13 C2' H2' 116.8 . .
C2' C3' C4' 117.9(7) . .
C2' C3' H3' 121.1 . .
C4' C3' H3' 121.1 . .
C5' C4' C9' 119.4(6) . .
C5' C4' C3' 121.2(7) . .
C9' C4' C3' 119.4(6) . .
C4' C5' C6' 119.8(7) . .
C4' C5' H5' 120.1 . .
C6' C5' H5' 120.1 . .
C7 C6' C5' 116.3(8) . .
C7 C6' N2 117.0(7) . .
C5' C6' N2 126.6(8) . .
C8 C9' C4' 119.6(6) . .
C8 C9' N1' 120.1(6) . .
C4' C9' N1' 120.2(6) . .
O1' C10' N2 130.9(6) . .
O1' C10' C12 112.2(6) . .
N2 C10' C12 116.8(6) . .
N3 C13 N1' 46.2(3) . .
N3 C13 C2' 129.0(4) . .
N1' C13 C2' 109.9(4) . .
N3 C13 C14 109.6(4) . .
N1' C13 C14 128.9(4) . .
C2' C13 C14 43.6(3) . .
N3 C13 H13A 125.2 . .
N1' C13 H13A 93.2 . .
C2' C13 H13A 94.7 . .
C14 C13 H13A 125.2 . .
N3 C13 H13B 93.1 . .
N1' C13 H13B 125.1 . .
C2' C13 H13B 125.1 . .
C14 C13 H13B 94.8 . .
H13A C13 H13B 83.1 . .
C18 C19 C20 127.9(5) . .
C18 C19 C18' 37.9(4) . .
C20 C19 C18' 126.6(5) . .
C18 C19 H19A 116.1 . .
C20 C19 H19A 116.1 . .
C18' C19 H19A 102.7 . .
C18 C19 H19B 101.2 . .
C20 C19 H19B 116.7 . .
C18' C19 H19B 116.7 . .
H19A C19 H19B 42.8 . .
C19 C20 C21' 116.6(4) . .
C19 C20 C21 116.9(4) . .
C21' C20 C21 69.0(4) . .
C19 C20 H20A 121.6 . .
C21' C20 H20A 85.1 . .
C21 C20 H20A 121.6 . .
C19 C20 H20B 121.7 . .
C21' C20 H20B 121.7 . .
C21 C20 H20B 84.9 . .
H20A C20 H20B 65.3 . .
C15 C14 C13 125.1(6) . .
C15 C14 H14 117.5 . .
C13 C14 H14 117.5 . .
C14 C15 C16 119.5(7) . .
C14 C15 H15 120.3 . .
C16 C15 H15 120.3 . .
C17 C16 C21 118.6(6) . .
C17 C16 C15 121.9(7) . .
C21 C16 C15 119.4(6) . .
C16 C17 C18 121.7(7) . .
C16 C17 H17 119.2 . .
C18 C17 H17 119.2 . .
C19 C18 C17 114.1(8) . .
C19 C18 N4 117.3(7) . .
C17 C18 N4 128.5(8) . .
C20 C21 N3 121.0(5) . .
C20 C21 C16 119.4(6) . .
N3 C21 C16 119.5(6) . .
O2 C22 N4 131.9(6) . .
O2 C22 C23 110.0(6) . 12_557
N4 C22 C23 117.9(5) . 12_557
C15' C14' C25 125.5(7) . .
C15' C14' H14' 117.3 . .
C25 C14' H14' 117.3 . .
C14' C15' C16' 119.2(7) . .
C14' C15' H15' 120.4 . .
C16' C15' H15' 120.4 . .
C17' C16' C15' 122.3(7) . .
C17' C16' C21' 117.8(6) . .
C15' C16' C21' 119.8(6) . .
C18' C17' C16' 121.8(7) . .
C18' C17' H17' 119.1 . .
C16' C17' H17' 119.1 . .
C19 C18' C17' 115.5(8) . .
C19 C18' N4 115.3(7) . .
C17' C18' N4 129.2(8) . .
C20 C21' N3' 121.3(6) . .
C20 C21' C16' 120.1(6) . .
N3' C21' C16' 118.6(6) . .
O2' C22' N4 130.3(6) . .
O2' C22' C24 112.5(6) . 12_557
N4 C22' C24 117.2(6) . 12_557
N5 C25 N3' 46.1(3) . .
N5 C25 C14' 129.0(4) . .
N3' C25 C14' 109.5(4) . .
N5 C25 C26 110.3(4) . .
N3' C25 C26 129.0(4) . .
C14' C25 C26 43.1(3) . .
N5 C25 H25A 124.8 . .
N3' C25 H25A 93.3 . .
C14' C25 H25A 95.1 . .
C26 C25 H25A 124.8 . .
N5 C25 H25B 93.2 . .
N3' C25 H25B 125.2 . .
C14' C25 H25B 125.2 . .
C26 C25 H25B 95.0 . .
H25A C25 H25B 82.8 . .
C30' C31 C32 127.6(5) . .
C30' C31 C30 38.7(4) . .
C32 C31 C30 127.0(5) . .
C30' C31 H31A 101.1 . .
C32 C31 H31A 116.5 . .
C30 C31 H31A 116.5 . .
C30' C31 H31B 116.2 . .
C32 C31 H31B 116.2 . .
C30 C31 H31B 101.7 . .
H31A C31 H31B 43.8 . .
C31 C32 C33' 117.1(4) . .
C31 C32 C33 116.6(4) . .
C33' C32 C33 68.1(4) . .
C31 C32 H32A 121.7 . .
C33' C32 H32A 85.5 . .
C33 C32 H32A 121.7 . .
C31 C32 H32B 121.5 . .
C33' C32 H32B 121.5 . .
C33 C32 H32B 85.9 . .
H32A C32 H32B 64.6 . .
C27 C26 C25 125.2(6) . .
C27 C26 H26 117.4 . .
C25 C26 H26 117.4 . .
C26 C27 C28 118.4(7) . .
C26 C27 H27 120.8 . .
C28 C27 H27 120.8 . .
C29 C28 C33 119.2(6) . .
C29 C28 C27 121.1(7) . .
C33 C28 C27 119.6(6) . .
C28 C29 C30 120.3(7) . .
C28 C29 H29 119.9 . .
C30 C29 H29 119.9 . .
C31 C30 C29 116.0(8) . .
C31 C30 N6 115.6(6) . .
C29 C30 N6 128.3(8) . .
C32 C33 C28 119.4(6) . .
C32 C33 N5 120.8(5) . .
C28 C33 N5 119.6(6) . .
O3 C34 N6 131.8(6) . .
O3 C34 C35 111.7(7) . .
N6 C34 C35 116.4(6) . .
C27' C26' C37 125.1(6) . .
C27' C26' H26' 117.4 . .
C37 C26' H26' 117.4 . .
C26' C27' C28' 119.6(7) . .
C26' C27' H27' 120.2 . .
C28' C27' H27' 120.2 . .
C29' C28' C27' 122.7(7) . .
C29' C28' C33' 118.1(6) . .
C27' C28' C33' 119.1(6) . .
C28' C29' C30' 121.8(7) . .
C28' C29' H29' 119.1 . .
C30' C29' H29' 119.1 . .
C31 C30' C29' 115.1(7) . .
C31 C30' N6 116.7(6) . .
C29' C30' N6 128.1(7) . .
C32 C33' N5' 121.3(5) . .
C32 C33' C28' 119.0(6) . .
N5' C33' C28' 119.5(6) . .
O3' C34' N6 130.4(6) . .
O3' C34' C36 111.6(7) . .
N6 C34' C36 117.7(6) . .
N7 C37 N5' 46.3(3) . .
N7 C37 C38 109.2(4) . .
N5' C37 C38 129.0(4) . .
N7 C37 C26' 128.8(4) . .
N5' C37 C26' 109.9(4) . .
C38 C37 C26' 43.8(3) . .
N7 C37 H37A 125.4 . .
N5' C37 H37A 93.0 . .
C38 C37 H37A 125.4 . .
C26' C37 H37A 94.7 . .
N7 C37 H37B 93.2 . .
N5' C37 H37B 125.1 . .
C38 C37 H37B 94.6 . .
C26' C37 H37B 125.1 . .
H37A C37 H37B 83.3 . .
C42' C43 C42 38.8(4) . .
C42' C43 C44 127.1(5) . .
C42 C43 C44 127.3(5) . .
C42' C43 H43A 101.4 . .
C42 C43 H43A 116.4 . .
C44 C43 H43A 116.4 . .
C42' C43 H43B 116.4 . .
C42 C43 H43B 101.3 . .
C44 C43 H43B 116.4 . .
H43A C43 H43B 43.9 . .
C43 C44 C45 116.4(4) . .
C43 C44 C45' 115.7(4) . .
C45 C44 C45' 68.3(4) . .
C43 C44 H44A 121.8 . .
C45 C44 H44A 121.8 . .
C45' C44 H44A 86.4 . .
C43 C44 H44B 122.1 . .
C45 C44 H44B 85.9 . .
C45' C44 H44B 122.1 . .
H44A C44 H44B 64.1 . .
C39 C38 C37 125.7(7) . .
C39 C38 H38 117.1 . .
C37 C38 H38 117.1 . .
C38 C39 C40 118.8(7) . .
C38 C39 H39 120.6 . .
C40 C39 H39 120.6 . .
C41 C40 C39 122.5(7) . .
C41 C40 C45 118.5(6) . .
C39 C40 C45 118.8(6) . .
C40 C41 C42 121.4(7) . .
C40 C41 H41 119.3 . .
C42 C41 H41 119.3 . .
C43 C42 C41 115.6(8) . .
C43 C42 N8 115.4(6) . .
C41 C42 N8 128.9(8) . .
C44 C45 N7 121.6(6) . .
C44 C45 C40 119.4(6) . .
N7 C45 C40 118.8(6) . .
O4 C46 N8 131.8(7) . .
O4 C46 C47 111.9(6) . 11_557
N8 C46 C47 116.0(6) . 11_557
C39' C38' C1 124.7(6) . .
C39' C38' H38' 117.7 . .
C1 C38' H38' 117.7 . .
C38' C39' C40' 119.3(7) . .
C38' C39' H39' 120.4 . .
C40' C39' H39' 120.4 . .
C41' C40' C39' 122.1(7) . .
C41' C40' C45' 117.6(6) . .
C39' C40' C45' 120.2(6) . .
C40' C41' C42' 121.8(7) . .
C40' C41' H41' 119.1 . .
C42' C41' H41' 119.1 . .
C43 C42' C41' 115.6(7) . .
C43 C42' N8 115.6(6) . .
C41' C42' N8 128.7(8) . .
C44 C45' C40' 120.7(6) . .
C44 C45' N7' 120.5(5) . .
C40' C45' N7' 118.8(6) . .
O4' C46' N8 132.5(6) . .
O4' C46' C48 110.8(6) . 11_557
N8 C46' C48 116.7(6) . 11_557
C12 C11 C23 120.0(4) . .
C12 C11 C10 100.4(6) . .
C23 C11 C10 139.4(6) . .
C12 C11 H11 120.0 . .
C23 C11 H11 120.0 . .
C10 C11 H11 19.9 . .
C11 C12 C48 120.3(4) . .
C11 C12 C10' 100.3(6) . .
C48 C12 C10' 139.4(7) . .
C11 C12 H12 119.8 . .
C48 C12 H12 119.8 . .
C10' C12 H12 19.6 . .
C24 C23 C11 121.1(4) . .
C24 C23 C22 97.7(6) . 11_557
C11 C23 C22 141.2(6) . 11_557
C24 C23 H23 119.5 . .
C11 C23 H23 119.5 . .
C22 C23 H23 21.8 11_557 .
C23 C24 C47 118.7(4) . .
C23 C24 C22' 102.2(6) . 11_557
C47 C24 C22' 139.2(7) . 11_557
C23 C24 H24 120.7 . .
C47 C24 H24 120.7 . .
C22' C24 H24 18.5 11_557 .
C36 C35 C36 120.0(5) . 2
C36 C35 C34 100.0(8) . .
C36 C35 C34 140.0(8) 2 .
C36 C35 H35 120.0 . .
C36 C35 H35 120.0 2 .
C34 C35 H35 20.0 . .
C35 C36 C35 120.0(5) . 3
C35 C36 C34' 99.9(8) . .
C35 C36 C34' 140.0(8) 3 .
C35 C36 H36 120.0 . .
C35 C36 H36 120.0 3 .
C34' C36 H36 20.4 . .
C48 C47 C24 119.9(4) . .
C48 C47 C46 100.4(6) . 12_557
C24 C47 C46 139.6(7) . 12_557
C48 C47 H47 120.1 . .
C24 C47 H47 120.1 . .
C46 C47 H47 19.8 12_557 .
C47 C48 C12 120.0(4) . .
C47 C48 C46' 99.7(6) . 12_557
C12 C48 C46' 140.3(6) . 12_557
C47 C48 H48 120.0 . .
C12 C48 H48 120.0 . .
C46' C48 H48 20.4 12_557 .

loop_
_geom_bond_atom_site_label_1
_geom_bond_atom_site_label_2
_geom_bond_distance
_geom_bond_site_symmetry_2
Pd1 N1 2.035(5) .
Pd1 N5' 2.036(5) .
Pd1 N1' 2.038(5) .
Pd1 N3 2.043(5) .
Pd1 N3' 2.045(5) .
Pd1 N5 2.047(5) .
Pd1 N7' 2.049(5) .
Pd1 N7 2.059(5) .
O1 C10 1.193(7) .
O2 C22 1.201(7) .
O3 C34 1.190(7) .
O4 C46 1.189(7) .
O1' C10' 1.200(7) .
O2' C22' 1.202(7) .
O3' C34' 1.209(7) .
O4' C46' 1.208(7) .
N2 C6 1.457(10) .
N2 C6' 1.462(11) .
N2 C10 1.465(7) .
N2 C10' 1.472(8) .
N2 H2A 0.8600 .
N2 H2B 0.8600 .
N4 C18 1.428(10) .
N4 C18' 1.449(10) .
N4 C22 1.452(7) .
N4 C22' 1.461(7) .
N4 H4A 0.8600 .
N4 H4B 0.8600 .
N6 C30' 1.446(9) .
N6 C34' 1.452(7) .
N6 C30 1.456(10) .
N6 C34 1.475(8) .
N6 H6A 0.8600 .
N6 H6B 0.8600 .
N8 C42 1.446(10) .
N8 C42' 1.455(9) .
N8 C46' 1.458(8) .
N8 C46 1.468(8) .
N8 H8C 0.8600 .
N8 H8D 0.8600 .
N1 C1 1.417(6) .
N1 C9 1.425(8) .
N3 C21 1.409(7) .
N3 C13 1.418(6) .
N5 C33 1.413(7) .
N5 C25 1.416(6) .
N7 C45 1.403(8) .
N7 C37 1.410(6) .
N1' C9' 1.415(8) .
N1' C13 1.432(6) .
N3' C21' 1.410(8) .
N3' C25 1.426(6) .
N5' C33' 1.410(8) .
N5' C37 1.417(6) .
N7' C45' 1.415(8) .
N7' C1 1.420(6) .
C1 C38' 1.531(8) .
C1 C2 1.534(8) .
C1 H1A 0.9300 .
C1 H1B 0.9300 .
C7 C6' 1.308(11) .
C7 C8 1.326(4) .
C7 C6 1.342(10) .
C7 H7A 0.9300 .
C7 H7B 0.9300 .
C8 C9 1.373(7) .
C8 C9' 1.387(7) .
C8 H8A 0.9300 .
C8 H8B 0.9300 .
C2 C3 1.383(10) .
C2 H2 0.9300 .
C3 C4 1.398(8) .
C3 H3 0.9300 .
C4 C5 1.394(8) .
C4 C9 1.424(8) .
C5 C6 1.364(10) .
C5 H5 0.9300 .
C10 C11 1.627(8) .
C2' C3' 1.401(10) .
C2' C13 1.486(8) .
C2' H2' 0.9300 .
C3' C4' 1.436(8) .
C3' H3' 0.9300 .
C4' C5' 1.365(8) .
C4' C9' 1.395(8) .
C5' C6' 1.414(11) .
C5' H5' 0.9300 .
C10' C12 1.618(8) .
C13 C14 1.530(8) .
C13 H13A 0.9300 .
C13 H13B 0.9300 .
C19 C18 1.333(10) .
C19 C20 1.336(4) .
C19 C18' 1.342(10) .
C19 H19A 0.9300 .
C19 H19B 0.9300 .
C20 C21' 1.367(7) .
C20 C21 1.381(6) .
C20 H20A 0.9300 .
C20 H20B 0.9300 .
C14 C15 1.370(9) .
C14 H14 0.9300 .
C15 C16 1.415(8) .
C15 H15 0.9300 .
C16 C17 1.381(8) .
C16 C21 1.412(8) .
C17 C18 1.413(11) .
C17 H17 0.9300 .
C22 C23 1.646(8) 12_557
C14' C15' 1.382(10) .
C14' C25 1.506(8) .
C14' H14' 0.9300 .
C15' C16' 1.409(9) .
C15' H15' 0.9300 .
C16' C17' 1.387(8) .
C16' C21' 1.415(8) .
C17' C18' 1.370(10) .
C17' H17' 0.9300 .
C22' C24 1.604(8) 12_557
C25 C26 1.512(8) .
C25 H25A 0.9300 .
C25 H25B 0.9300 .
C31 C30' 1.326(9) .
C31 C32 1.328(4) .
C31 C30 1.333(10) .
C31 H31A 0.9300 .
C31 H31B 0.9300 .
C32 C33' 1.384(7) .
C32 C33 1.388(7) .
C32 H32A 0.9300 .
C32 H32B 0.9300 .
C26 C27 1.391(10) .
C26 H26 0.9300 .
C27 C28 1.435(9) .
C27 H27 0.9300 .
C28 C29 1.387(8) .
C28 C33 1.403(8) .
C29 C30 1.388(10) .
C29 H29 0.9300 .
C34 C35 1.634(8) .
C26' C27' 1.378(9) .
C26' C37 1.527(8) .
C26' H26' 0.9300 .
C27' C28' 1.408(9) .
C27' H27' 0.9300 .
C28' C29' 1.377(8) .
C28' C33' 1.427(8) .
C29' C30' 1.397(10) .
C29' H29' 0.9300 .
C34' C36 1.618(8) .
C37 C38 1.507(9) .
C37 H37A 0.9300 .
C37 H37B 0.9300 .
C43 C42' 1.324(9) .
C43 C42 1.336(10) .
C43 C44 1.340(4) .
C43 H43A 0.9300 .
C43 H43B 0.9300 .
C44 C45 1.381(7) .
C44 C45' 1.382(7) .
C44 H44A 0.9300 .
C44 H44B 0.9300 .
C38 C39 1.395(10) .
C38 H38 0.9300 .
C39 C40 1.422(9) .
C39 H39 0.9300 .
C40 C41 1.374(8) .
C40 C45 1.429(8) .
C41 C42 1.386(10) .
C41 H41 0.9300 .
C46 C47 1.640(8) 11_557
C38' C39' 1.390(10) .
C38' H38' 0.9300 .
C39' C40' 1.407(9) .
C39' H39' 0.9300 .
C40' C41' 1.374(8) .
C40' C45' 1.411(8) .
C41' C42' 1.390(10) .
C41' H41' 0.9300 .
C46' C48 1.648(8) 11_557
C11 C12 1.319(6) .
C11 C23 1.340(6) .
C11 H11 0.9300 .
C12 C48 1.350(6) .
C12 H12 0.9300 .
C23 C24 1.325(6) .
C23 C22 1.646(8) 11_557
C23 H23 0.9300 .
C24 C47 1.377(6) .
C24 C22' 1.604(8) 11_557
C24 H24 0.9300 .
C35 C36 1.320(4) .
C35 C36 1.355(5) 2
C35 H35 0.9300 .
C36 C35 1.354(5) 3
C36 H36 0.9300 .
C47 C48 1.322(6) .
C47 C46 1.640(8) 12_557
C47 H47 0.9300 .
C48 C46' 1.648(8) 12_557
C48 H48 0.9300 .

loop_
_platon_squeeze_void_nr
_platon_squeeze_void_average_x
_platon_squeeze_void_average_y
_platon_squeeze_void_average_z
_platon_squeeze_void_volume
_platon_squeeze_void_count_electrons
_platon_squeeze_void_content
1 -0.011 -0.009 -0.002 30627 11432 ' '
2 0.000 0.500 0.000 23 29 ' '
3 0.167 0.333 0.333 23 29 ' '
4 0.167 0.833 0.333 23 29 ' '
5 0.333 0.167 0.667 23 30 ' '
6 0.500 0.000 0.000 23 29 ' '
7 0.500 0.500 0.000 23 29 ' '
8 0.667 0.833 0.333 23 30 ' '
9 0.833 0.167 0.667 23 29 ' '
10 0.833 0.667 0.667 23 29 ' '
